data_4320579
loop_
_publ_author_name
'Udo Brand'
'Michael Rombach'
'Jan Seebacher'
'Heinrich Vahrenkamp'

_publ_section_title
;
 Functional Modeling of Cobalamine-Independent Methionine Synthase with
 Pyrazolylborate-Zinc-Thiolate Complexes
;
_journal_name_full 'Inorganic Chemistry'
_journal_page_first 6151
_journal_page_last 6157
_journal_paper_doi 10.1021/ic0105112
_journal_volume 40
_journal_year 2001
_chemical_formula_sum 'C34 H37 B N6 S Zn'
_chemical_formula_weight 637.94
_chemical_name_common TpZnS2Bu
_chemical_name_systematic
;
 Hydrotris(5-methyl-3-phenylpyrazol-1-yl)borato)-zink-2-butylthiolat
;
_space_group_IT_number 14
_symmetry_cell_setting monoclinic
_symmetry_space_group_name_Hall '-P 2ybc'
_symmetry_space_group_name_H-M 'P 1 21/c 1'
_atom_sites_solution_hydrogens geom
_atom_sites_solution_primary direct
_atom_sites_solution_secondary difmap
_audit_creation_method SHELXL-97
_cell_angle_alpha 90.00
_cell_angle_beta 99.350(3)
_cell_angle_gamma 90.00
_cell_formula_units_Z 4
_cell_length_a 10.1782(16)
_cell_length_b 11.1262(17)
_cell_length_c 28.835(5)
_cell_measurement_temperature 171(2)
_cell_volume 3222.0(9)
_computing_structure_refinement 'SHELXL-97 (Sheldrick, 1997)'
_computing_structure_solution 'SHELXS-97 (Sheldrick, 1990)'
_diffrn_ambient_temperature 171(2)
_diffrn_measured_fraction_theta_full 0.962
_diffrn_measured_fraction_theta_max 0.962
_diffrn_radiation_monochromator graphite
_diffrn_radiation_source 'fine-focus sealed tube'
_diffrn_radiation_type MoK\a
_diffrn_radiation_wavelength 0.71073
_diffrn_reflns_av_R_equivalents 0.0690
_diffrn_reflns_av_sigmaI/netI 0.0699
_diffrn_reflns_limit_h_max 13
_diffrn_reflns_limit_h_min -13
_diffrn_reflns_limit_k_max 14
_diffrn_reflns_limit_k_min -14
_diffrn_reflns_limit_l_max 38
_diffrn_reflns_limit_l_min -38
_diffrn_reflns_number 28215
_diffrn_reflns_theta_full 28.33
_diffrn_reflns_theta_max 28.33
_diffrn_reflns_theta_min 1.43
_exptl_absorpt_coefficient_mu 0.860
_exptl_absorpt_correction_type SADABS
_exptl_crystal_colour colorless
_exptl_crystal_density_diffrn 1.315
_exptl_crystal_density_method 'not measured'
_exptl_crystal_description UNREGULAR
_exptl_crystal_F_000 1336
_refine_diff_density_max 0.819
_refine_diff_density_min -0.619
_refine_diff_density_rms 0.075
_refine_ls_extinction_method none
_refine_ls_goodness_of_fit_ref 1.005
_refine_ls_hydrogen_treatment mixed
_refine_ls_matrix_type full
_refine_ls_number_parameters 388
_refine_ls_number_reflns 7725
_refine_ls_number_restraints 0
_refine_ls_restrained_S_all 1.005
_refine_ls_R_factor_all 0.0875
_refine_ls_R_factor_gt 0.0484
_refine_ls_shift/su_max 0.048
_refine_ls_shift/su_mean 0.002
_refine_ls_structure_factor_coef Fsqd
_refine_ls_weighting_details 'calc w=1/[\s^2^(Fo^2^)+(0.0716P)^2^+0.0000P] where P=(Fo^2^+2Fc^2^)/3'
_refine_ls_weighting_scheme calc
_refine_ls_wR_factor_gt 0.1238
_refine_ls_wR_factor_ref 0.1408
_reflns_number_gt 4783
_reflns_number_total 7725
_reflns_threshold_expression >2sigma(I)
_cod_data_source_file ic0105112_1.cif
_cod_data_source_block seebcm
_cod_depositor_comments
;
The following automatic conversions were performed:

'_chemical_melting_point' value 'y' was changed to '?' - the value is
undefined or not given.

Automatic conversion script
Id: cif_fix_values 1646 2011-03-28 12:23:43Z adriana 
;
_cod_original_cell_volume 3222.1(9)
_cod_database_code 4320579

loop_
_symmetry_equiv_pos_as_xyz
'x, y, z'
'-x, y+1/2, -z+1/2'
'-x, -y, -z'
'x, -y-1/2, z-1/2'

loop_
_atom_site_label
_atom_site_type_symbol
_atom_site_fract_x
_atom_site_fract_y
_atom_site_fract_z
_atom_site_U_iso_or_equiv
_atom_site_adp_type
_atom_site_occupancy
_atom_site_symmetry_multiplicity
_atom_site_calc_flag
_atom_site_refinement_flags
_atom_site_disorder_assembly
_atom_site_disorder_group
Zn1 Zn 0.21628(3) 0.57129(3) 0.129417(12) 0.02996(12) Uani 1 1 d . . .
N1 N -0.0622(2) 0.6266(2) 0.13030(9) 0.0318(6) Uani 1 1 d . . .
N2 N 0.0137(2) 0.5448(2) 0.11033(9) 0.0314(6) Uani 1 1 d . . .
N3 N 0.0945(2) 0.6852(2) 0.20350(9) 0.0325(6) Uani 1 1 d . . .
N4 N 0.2017(2) 0.6119(2) 0.19898(9) 0.0305(5) Uani 1 1 d . . .
N5 N 0.0907(2) 0.8049(2) 0.12963(8) 0.0298(5) Uani 1 1 d . . .
N6 N 0.1912(2) 0.7511(2) 0.11075(8) 0.0289(5) Uani 1 1 d . . .
S1 S 0.37555(8) 0.45602(7) 0.10813(3) 0.0365(2) Uani 1 1 d . . .
B1 B 0.0038(3) 0.7333(3) 0.15900(12) 0.0315(8) Uani 1 1 d . . .
H1 H -0.0662 0.7869 0.1684 0.038 Uiso 1 1 calc R . .
C1 C -0.0734(3) 0.4647(3) 0.08730(11) 0.0334(7) Uani 1 1 d . . .
C2 C -0.2026(3) 0.4950(3) 0.09354(12) 0.0397(8) Uani 1 1 d . . .
H2A H -0.2819 0.4529 0.0814 0.048 Uiso 1 1 calc R . .
C3 C -0.1931(3) 0.5968(3) 0.12035(11) 0.0344(7) Uani 1 1 d . . .
C4 C -0.3006(3) 0.6680(3) 0.13700(13) 0.0435(8) Uani 1 1 d . . .
H4A H -0.2612 0.7362 0.1558 0.065 Uiso 1 1 calc R . .
H4B H -0.3486 0.6167 0.1563 0.065 Uiso 1 1 calc R . .
H4C H -0.3627 0.6977 0.1099 0.065 Uiso 1 1 calc R . .
C5 C -0.0330(3) 0.3673(3) 0.05792(12) 0.0375(7) Uani 1 1 d . . .
C6 C -0.1006(3) 0.2587(3) 0.05474(13) 0.0459(8) Uani 1 1 d . . .
H6A H -0.1680 0.2452 0.0734 0.055 Uiso 1 1 calc R . .
C7 C -0.0704(4) 0.1699(3) 0.02448(15) 0.0589(11) Uani 1 1 d . . .
H7A H -0.1168 0.0955 0.0227 0.071 Uiso 1 1 calc R . .
C8 C 0.0260(4) 0.1883(4) -0.00302(14) 0.0590(11) Uani 1 1 d . . .
H8A H 0.0456 0.1274 -0.0239 0.071 Uiso 1 1 calc R . .
C9 C 0.0936(4) 0.2952(4) -0.00006(13) 0.0549(10) Uani 1 1 d . . .
H9A H 0.1604 0.3082 -0.0190 0.066 Uiso 1 1 calc R . .
C10 C 0.0655(3) 0.3848(3) 0.03037(12) 0.0434(8) Uani 1 1 d . . .
H10A H 0.1137 0.4582 0.0324 0.052 Uiso 1 1 calc R . .
C11 C 0.2626(3) 0.5872(3) 0.24281(11) 0.0352(7) Uani 1 1 d . . .
C12 C 0.1940(3) 0.6432(3) 0.27510(12) 0.0459(9) Uani 1 1 d . . .
H12A H 0.2156 0.6396 0.3084 0.055 Uiso 1 1 calc R . .
C13 C 0.0894(3) 0.7046(3) 0.24952(12) 0.0421(8) Uani 1 1 d . . .
C14 C -0.0118(4) 0.7843(5) 0.26556(14) 0.0702(13) Uani 1 1 d . . .
H14A H -0.0723 0.8149 0.2382 0.105 Uiso 1 1 calc R . .
H14B H 0.0330 0.8519 0.2834 0.105 Uiso 1 1 calc R . .
H14C H -0.0626 0.7386 0.2857 0.105 Uiso 1 1 calc R . .
C15 C 0.3869(3) 0.5182(3) 0.25395(11) 0.0361(7) Uani 1 1 d . . .
C16 C 0.4014(4) 0.4355(3) 0.29058(12) 0.0454(8) Uani 1 1 d . . .
H16A H 0.3294 0.4210 0.3071 0.054 Uiso 1 1 calc R . .
C17 C 0.5195(4) 0.3745(3) 0.30302(14) 0.0540(10) Uani 1 1 d . . .
H17A H 0.5285 0.3183 0.3281 0.065 Uiso 1 1 calc R . .
C18 C 0.6242(4) 0.3942(3) 0.27948(14) 0.0541(10) Uani 1 1 d . . .
H18A H 0.7053 0.3515 0.2881 0.065 Uiso 1 1 calc R . .
C19 C 0.6112(4) 0.4761(4) 0.24335(14) 0.0549(10) Uani 1 1 d . . .
H19A H 0.6840 0.4904 0.2272 0.066 Uiso 1 1 calc R . .
C20 C 0.4931(3) 0.5377(3) 0.23038(13) 0.0454(9) Uani 1 1 d . . .
H20A H 0.4847 0.5937 0.2052 0.054 Uiso 1 1 calc R . .
C21 C 0.2524(3) 0.8373(3) 0.09012(10) 0.0323(7) Uani 1 1 d . . .
C22 C 0.1922(3) 0.9477(3) 0.09610(12) 0.0384(8) Uani 1 1 d . . .
H22A H 0.2161 1.0237 0.0850 0.046 Uiso 1 1 calc R . .
C23 C 0.0911(3) 0.9243(3) 0.12132(11) 0.0341(7) Uani 1 1 d . . .
C24 C -0.0055(4) 1.0086(3) 0.13806(14) 0.0505(9) Uani 1 1 d . . .
H24A H -0.0654 0.9633 0.1550 0.076 Uiso 1 1 calc R . .
H24B H -0.0577 1.0493 0.1110 0.076 Uiso 1 1 calc R . .
H24C H 0.0432 1.0685 0.1591 0.076 Uiso 1 1 calc R . .
C25 C 0.3627(3) 0.8130(3) 0.06432(11) 0.0397(8) Uani 1 1 d . . .
C26 C 0.4600(4) 0.9009(4) 0.06351(15) 0.0582(11) Uani 1 1 d . . .
H26A H 0.4579 0.9734 0.0808 0.070 Uiso 1 1 calc R . .
C27 C 0.5611(4) 0.8799(6) 0.03671(19) 0.0832(17) Uani 1 1 d . . .
H27A H 0.6271 0.9397 0.0355 0.100 Uiso 1 1 calc R . .
C28 C 0.5666(5) 0.7763(6) 0.01249(18) 0.0873(19) Uani 1 1 d . . .
H28A H 0.6363 0.7637 -0.0053 0.105 Uiso 1 1 calc R . .
C29 C 0.4716(5) 0.6898(5) 0.01364(14) 0.0746(15) Uani 1 1 d . . .
H29A H 0.4757 0.6172 -0.0034 0.090 Uiso 1 1 calc R . .
C30 C 0.3692(4) 0.7070(3) 0.03946(12) 0.0474(9) Uani 1 1 d . . .
H30A H 0.3038 0.6464 0.0401 0.057 Uiso 1 1 calc R . .
C31 C 0.2456(4) 0.2867(3) 0.15671(17) 0.0641(12) Uani 1 1 d . . .
H31A H 0.2567 0.2142 0.1762 0.096 Uiso 1 1 calc R . .
H31B H 0.1803 0.2712 0.1284 0.096 Uiso 1 1 calc R . .
H31C H 0.2142 0.3528 0.1745 0.096 Uiso 1 1 calc R . .
C32 C 0.3737(5) 0.3195(4) 0.1431(2) 0.0861(17) Uani 1 1 d . . .
H32A H 0.4269 0.3443 0.1739 0.103 Uiso 1 1 calc R . .
C33 C 0.4500(5) 0.2210(4) 0.1300(2) 0.100(2) Uani 1 1 d . . .
H33A H 0.4667 0.1678 0.1578 0.120 Uiso 1 1 calc R . .
H33B H 0.3896 0.1762 0.1056 0.120 Uiso 1 1 calc R . .
C34 C 0.5703(5) 0.2293(4) 0.11354(19) 0.0820(14) Uani 1 1 d . . .
H34A H 0.5985 0.1491 0.1052 0.123 Uiso 1 1 calc R . .
H34B H 0.6378 0.2636 0.1381 0.123 Uiso 1 1 calc R . .
H34C H 0.5597 0.2812 0.0857 0.123 Uiso 1 1 calc R . .

loop_
_atom_site_aniso_label
_atom_site_aniso_U_11
_atom_site_aniso_U_22
_atom_site_aniso_U_33
_atom_site_aniso_U_23
_atom_site_aniso_U_13
_atom_site_aniso_U_12
Zn1 0.02502(19) 0.0300(2) 0.0342(2) 0.00120(15) 0.00272(13) 0.00097(14)
N1 0.0243(13) 0.0306(14) 0.0399(15) -0.0025(11) 0.0039(11) 0.0007(10)
N2 0.0247(12) 0.0295(14) 0.0390(15) -0.0017(11) 0.0021(11) -0.0002(10)
N3 0.0276(13) 0.0362(14) 0.0335(14) 0.0022(11) 0.0043(11) 0.0000(11)
N4 0.0248(12) 0.0333(14) 0.0328(14) 0.0029(11) 0.0027(10) 0.0002(10)
N5 0.0273(13) 0.0270(13) 0.0338(14) -0.0024(10) 0.0017(10) -0.0006(10)
N6 0.0248(12) 0.0301(13) 0.0312(13) 0.0002(10) 0.0027(10) -0.0001(10)
S1 0.0292(4) 0.0386(5) 0.0428(5) 0.0047(3) 0.0091(3) 0.0044(3)
B1 0.0244(17) 0.0327(19) 0.0371(19) -0.0027(15) 0.0044(14) -0.0010(14)
C1 0.0308(16) 0.0286(16) 0.0384(18) 0.0014(13) -0.0015(13) -0.0017(12)
C2 0.0256(16) 0.0365(18) 0.054(2) -0.0010(16) -0.0011(14) -0.0070(13)
C3 0.0245(15) 0.0363(18) 0.0413(18) 0.0048(14) 0.0019(13) -0.0005(12)
C4 0.0264(16) 0.046(2) 0.059(2) -0.0031(17) 0.0103(15) -0.0026(14)
C5 0.0302(16) 0.0346(17) 0.0425(19) -0.0030(14) -0.0096(14) 0.0016(13)
C6 0.047(2) 0.0372(19) 0.050(2) -0.0019(16) -0.0042(16) -0.0015(15)
C7 0.070(3) 0.036(2) 0.062(3) -0.0081(18) -0.016(2) 0.0016(19)
C8 0.063(3) 0.056(3) 0.049(2) -0.0147(19) -0.015(2) 0.018(2)
C9 0.048(2) 0.069(3) 0.044(2) -0.0066(19) -0.0037(17) 0.017(2)
C10 0.0361(18) 0.046(2) 0.044(2) -0.0048(16) -0.0041(15) 0.0054(15)
C11 0.0329(16) 0.0418(19) 0.0295(16) 0.0051(14) 0.0008(13) -0.0032(14)
C12 0.0427(19) 0.065(2) 0.0311(18) 0.0067(17) 0.0084(15) 0.0003(17)
C13 0.0361(18) 0.056(2) 0.0364(19) 0.0030(16) 0.0124(15) 0.0025(16)
C14 0.062(3) 0.111(4) 0.042(2) -0.004(2) 0.0192(19) 0.027(3)
C15 0.0376(18) 0.0347(17) 0.0324(17) 0.0038(13) -0.0052(14) -0.0038(14)
C16 0.049(2) 0.043(2) 0.0396(19) 0.0081(16) -0.0039(16) -0.0061(16)
C17 0.062(3) 0.041(2) 0.050(2) 0.0111(17) -0.0147(19) -0.0002(18)
C18 0.049(2) 0.046(2) 0.059(2) 0.0029(18) -0.0152(19) 0.0129(17)
C19 0.037(2) 0.068(3) 0.057(2) 0.007(2) -0.0007(17) 0.0069(18)
C20 0.0395(19) 0.050(2) 0.044(2) 0.0114(16) -0.0008(16) 0.0065(16)
C21 0.0292(15) 0.0362(17) 0.0295(16) 0.0053(13) -0.0012(12) -0.0007(13)
C22 0.0427(18) 0.0296(17) 0.0413(19) 0.0040(14) 0.0019(15) -0.0051(14)
C23 0.0387(17) 0.0279(16) 0.0336(16) -0.0014(13) 0.0000(13) 0.0003(13)
C24 0.061(2) 0.035(2) 0.058(2) 0.0000(17) 0.0171(19) 0.0045(17)
C25 0.0331(17) 0.047(2) 0.0393(18) 0.0175(15) 0.0060(14) 0.0033(15)
C26 0.041(2) 0.067(3) 0.068(3) 0.030(2) 0.0132(19) -0.0016(18)
C27 0.043(2) 0.123(5) 0.086(4) 0.060(3) 0.018(2) 0.001(3)
C28 0.056(3) 0.142(5) 0.071(3) 0.053(4) 0.033(3) 0.044(3)
C29 0.075(3) 0.107(4) 0.046(2) 0.023(2) 0.025(2) 0.048(3)
C30 0.052(2) 0.055(2) 0.0371(19) 0.0121(16) 0.0125(16) 0.0185(18)
C31 0.062(3) 0.043(2) 0.090(3) 0.023(2) 0.020(2) -0.0039(19)
C32 0.091(3) 0.066(3) 0.118(4) 0.047(3) 0.066(3) 0.043(3)
C33 0.094(4) 0.059(3) 0.161(6) 0.039(3) 0.062(4) 0.039(3)
C34 0.077(3) 0.074(3) 0.100(4) 0.013(3) 0.031(3) 0.017(3)

loop_
_atom_type_symbol
_atom_type_description
_atom_type_scat_dispersion_real
_atom_type_scat_dispersion_imag
_atom_type_scat_source
C C 0.0033 0.0016 'International Tables Vol C Tables 4.2.6.8 and 6.1.1.4'
H H 0.0000 0.0000 'International Tables Vol C Tables 4.2.6.8 and 6.1.1.4'
B B 0.0013 0.0007 'International Tables Vol C Tables 4.2.6.8 and 6.1.1.4'
N N 0.0061 0.0033 'International Tables Vol C Tables 4.2.6.8 and 6.1.1.4'
S S 0.1246 0.1234 'International Tables Vol C Tables 4.2.6.8 and 6.1.1.4'
Zn Zn 0.2839 1.4301 'International Tables Vol C Tables 4.2.6.8 and 6.1.1.4'

loop_
_geom_angle_atom_site_label_1
_geom_angle_atom_site_label_2
_geom_angle_atom_site_label_3
_geom_angle
_geom_angle_site_symmetry_1
_geom_angle_site_symmetry_3
_geom_angle_publ_flag
N2 Zn1 N6 89.60(9) . . y
N2 Zn1 N4 93.61(10) . . y
N6 Zn1 N4 90.90(10) . . y
N2 Zn1 S1 125.67(7) . . y
N6 Zn1 S1 123.16(7) . . y
N4 Zn1 S1 123.92(7) . . y
C3 N1 N2 110.4(2) . . y
C3 N1 B1 129.1(3) . . y
N2 N1 B1 120.5(2) . . y
C1 N2 N1 105.8(2) . . y
C1 N2 Zn1 140.4(2) . . y
N1 N2 Zn1 113.41(17) . . y
C13 N3 N4 110.0(2) . . y
C13 N3 B1 130.1(3) . . y
N4 N3 B1 119.8(2) . . y
C11 N4 N3 106.4(2) . . y
C11 N4 Zn1 140.1(2) . . y
N3 N4 Zn1 113.49(17) . . y
C23 N5 N6 109.6(2) . . y
C23 N5 B1 128.7(3) . . y
N6 N5 B1 121.6(2) . . y
C21 N6 N5 107.2(2) . . y
C21 N6 Zn1 139.5(2) . . y
N5 N6 Zn1 112.70(17) . . y
C32 S1 Zn1 104.67(13) . . y
N1 B1 N5 110.1(3) . . y
N1 B1 N3 109.2(2) . . y
N5 B1 N3 108.4(2) . . y
N2 C1 C2 109.5(3) . . y
N2 C1 C5 123.0(3) . . y
C2 C1 C5 127.4(3) . . y
C3 C2 C1 107.0(3) . . y
N1 C3 C2 107.4(3) . . y
N1 C3 C4 123.3(3) . . y
C2 C3 C4 129.4(3) . . y
C6 C5 C10 118.8(3) . . y
C6 C5 C1 119.8(3) . . y
C10 C5 C1 121.3(3) . . y
C5 C6 C7 120.3(4) . . y
C8 C7 C6 120.7(4) . . y
C7 C8 C9 119.5(4) . . y
C8 C9 C10 120.6(4) . . y
C9 C10 C5 120.2(3) . . y
N4 C11 C12 109.4(3) . . y
N4 C11 C15 124.2(3) . . y
C12 C11 C15 126.3(3) . . y
C13 C12 C11 106.9(3) . . y
N3 C13 C12 107.3(3) . . y
N3 C13 C14 122.6(3) . . y
C12 C13 C14 130.1(3) . . y
C20 C15 C16 118.8(3) . . y
C20 C15 C11 121.6(3) . . y
C16 C15 C11 119.5(3) . . y
C17 C16 C15 120.3(4) . . y
C18 C17 C16 120.6(3) . . y
C17 C18 C19 119.7(3) . . y
C18 C19 C20 120.4(4) . . y
C19 C20 C15 120.3(3) . . y
N6 C21 C22 109.3(3) . . y
N6 C21 C25 122.9(3) . . y
C22 C21 C25 127.7(3) . . y
C23 C22 C21 106.2(3) . . y
N5 C23 C22 107.7(3) . . y
N5 C23 C24 122.6(3) . . y
C22 C23 C24 129.7(3) . . y
C30 C25 C26 119.6(3) . . y
C30 C25 C21 121.5(3) . . y
C26 C25 C21 118.8(3) . . y
C25 C26 C27 118.6(5) . . y
C28 C27 C26 121.4(5) . . y
C27 C28 C29 119.9(4) . . y
C28 C29 C30 120.7(5) . . y
C25 C30 C29 119.8(4) . . y
C33 C32 C31 115.2(4) . . y
C33 C32 S1 115.9(3) . . y
C31 C32 S1 116.4(3) . . y
C34 C33 C32 126.0(5) . . y

loop_
_geom_bond_atom_site_label_1
_geom_bond_atom_site_label_2
_geom_bond_distance
_geom_bond_site_symmetry_2
_geom_bond_publ_flag
Zn1 N2 2.067(2) . y
Zn1 N6 2.077(2) . y
Zn1 N4 2.085(3) . y
Zn1 S1 2.2300(9) . y
N1 C3 1.358(4) . y
N1 N2 1.379(3) . y
N1 B1 1.538(4) . y
N2 C1 1.353(4) . y
N3 C13 1.354(4) . y
N3 N4 1.385(3) . y
N3 B1 1.549(4) . y
N4 C11 1.343(4) . y
N5 C23 1.350(4) . y
N5 N6 1.371(3) . y
N5 B1 1.542(4) . y
N6 C21 1.335(4) . y
S1 C32 1.826(4) . y
C1 C2 1.397(4) . y
C1 C5 1.475(4) . y
C2 C3 1.366(4) . y
C3 C4 1.492(4) . y
C5 C6 1.386(4) . y
C5 C10 1.390(5) . y
C6 C7 1.386(5) . y
C7 C8 1.373(6) . y
C8 C9 1.370(6) . y
C9 C10 1.388(5) . y
C11 C12 1.398(5) . y
C11 C15 1.470(4) . y
C12 C13 1.374(5) . y
C13 C14 1.489(5) . y
C15 C20 1.384(5) . y
C15 C16 1.391(4) . y
C16 C17 1.376(5) . y
C17 C18 1.371(5) . y
C18 C19 1.374(5) . y
C19 C20 1.382(5) . y
C21 C22 1.396(4) . y
C21 C25 1.469(4) . y
C22 C23 1.378(4) . y
C23 C24 1.495(4) . y
C25 C30 1.387(5) . y
C25 C26 1.395(5) . y
C26 C27 1.403(6) . y
C27 C28 1.353(7) . y
C28 C29 1.369(7) . y
C29 C30 1.389(5) . y
C31 C32 1.467(5) . y
C32 C33 1.429(6) . y
C33 C34 1.386(6) . y

loop_
_cod_changelog_entry_id
_cod_changelog_entry_author
_cod_changelog_entry_date
_cod_changelog_entry_text
1 'Vaitkus, Antanas' 2024-11-15T14:40:08+02:00
;
 Removed multiple data items that had the 'Y' placeholder value.
;
